data_8100498
loop_
_publ_author_name
'Klepp, Kurt O.'
'Sing, Martin'

_publ_section_title
;
Refinement of the crystal structure of dirubidium trithioargentate(I), 
Rb~2~Ag~4~S~3~
;
_journal_issue 4
_journal_name_full 'Zeitschrift f\"ur Kristallographie - New Crystal Structures'
_journal_page_first 385
_journal_page_last 386
_journal_volume 218
_journal_year 2003
_chemical_formula_structural 'Rb2 Ag4 S3'
_chemical_formula_sum 'Ag4 Rb2 S3'
_chemical_formula_weight 698.61
_symmetry_cell_setting monoclinic
_symmetry_space_group_name_H-M 'C 1 2/m 1'
_cell_angle_alpha 90.00
_cell_angle_beta 108.55(2)
_cell_angle_gamma 90.00
_cell_formula_units_Z 4.00
_cell_length_a 17.808(8)
_cell_length_b 4.310(2)
_cell_length_c 11.799(5)
_cell_measurement_temperature 294
_cell_volume 858.73
_diffrn_ambient_temperature 294
_exptl_crystal_density_diffrn 5.40
_refine_ls_R_factor_obs 0.038
_refine_ls_wR_factor_obs 0.038
_cod_original_sg_symbol_H-M 'C 2/m'
_cod_database_code 8100498

loop_
_atom_site_aniso_label
_atom_site_aniso_U_11
_atom_site_aniso_U_22
_atom_site_aniso_U_33
_atom_site_aniso_U_12
_atom_site_aniso_U_13
_atom_site_aniso_U_23
Rb1 0.0129(6) 0.0174(8) 0.0132(5) 0.0000 0.0048(4) 0.0000
Rb2 0.0156(6) 0.0172(8) 0.0140(5) 0.0000 0.0058(4) 0.0000
Ag1 0.0176(5) 0.0155(6) 0.0178(4) 0.0000 0.0045(4) 0.0000
Ag2 0.0163(5) 0.0371(8) 0.0208(5) 0.0000 0.0007(4) 0.0000
Ag3 0.0175(5) 0.0247(7) 0.0217(4) 0.0000 0.0104(3) 0.0000
Ag4 0.0362(7) 0.0150(7) 0.0283(5) 0.0000 0.0069(5) 0.0000
S1 0.017(2) 0.010(2) 0.010(1) 0.0000 0.004(1) 0.0000
S2 0.014(2) 0.010(2) 0.013(1) 0.0000 -0.001(1) 0.0000
S3 0.016(1) 0.005(2) 0.018(1) 0.0000 0.010(1) 0.0000

loop_
_atom_site_label
_atom_site_fract_x
_atom_site_fract_y
_atom_site_fract_z
_atom_site_U_iso_or_equiv
_atom_site_thermal_displace_type
_atom_site_calc_flag
Rb1 0.18999(8) 0.0000 0.8434(1) 0.0143(3) Uani ?
Rb2 0.33114(8) 0.0000 0.6592(1) 0.0154(3) Uani ?
Ag1 0.40986(7) 0.0000 -0.00895(9) 0.0172(3) Uani ?
Ag2 0.00979(7) 0.0000 0.37546(9) 0.0259(3) Uani ?
Ag3 0.01713(7) 0.0000 0.13260(9) 0.0203(3) Uani ?
Ag4 0.41051(8) 0.0000 0.4111(1) 0.0273(3) Uani ?
S1 0.4660(2) 0.0000 0.2250(3) 0.0121(9) Uani ?
S2 0.1379(2) 0.0000 0.5399(3) 0.0137(9) Uani ?
S3 0.1523(2) 0.0000 0.1070(3) 0.0121(8) Uani ?
